data_4125288
loop_
_publ_author_name
'Planas, Oriol'
'Whiteoak, Christopher J.'
'Martin-Diaconescu, Vlad'
'Gamba, Ilaria'
'Luis, Josep M.'
'Parella, Teodor'
'Company, Anna'
'Ribas, Xavi'

_publ_section_title
;
 Isolation of Key Organometallic Aryl-Co(III) Intermediates in
 Cobalt-Catalyzed C(sp(2))-H Functionalizations and New Insights into
 Alkyne Annulation Reaction Mechanisms.
;
_journal_issue 43
_journal_name_full 'Journal of the American Chemical Society'
_journal_page_first 14388
_journal_page_last 14397
_journal_paper_doi 10.1021/jacs.6b08593
_journal_volume 138
_journal_year 2016
_chemical_formula_moiety 'C19 H22 Co N5, 2(Cl O4), 2(C2 H3 N), H2 O'
_chemical_formula_sum 'C23 H30 Cl2 Co N7 O9'
_chemical_formula_weight 678.37
_space_group_crystal_system triclinic
_space_group_IT_number 2
_space_group_name_Hall '-P 1'
_space_group_name_H-M_alt 'P -1'
_symmetry_space_group_name_Hall '-P 1'
_symmetry_space_group_name_H-M 'P -1'
_atom_sites_solution_hydrogens mixed
_audit_creation_method SHELXL-2014/7
_cell_angle_alpha 115.4240(10)
_cell_angle_beta 92.1680(10)
_cell_angle_gamma 97.8530(10)
_cell_formula_units_Z 2
_cell_length_a 11.6313(9)
_cell_length_b 11.6947(9)
_cell_length_c 12.0054(10)
_cell_measurement_reflns_used 5660
_cell_measurement_temperature 100(2)
_cell_measurement_theta_max 28.07
_cell_measurement_theta_min 2.41
_cell_volume 1452.5(2)
_computing_cell_refinement 'Bruker SMART'
_computing_data_collection 'Bruker SMART'
_computing_data_reduction 'Bruker SAINT'
_computing_molecular_graphics 'Bruker SHELXTL'
_computing_publication_material 'Bruker SHELXTL'
_computing_structure_refinement 'SHELXL-2014/7 (Sheldrick, 2014)'
_computing_structure_solution 'Bruker SHELXTL'
_diffrn_ambient_temperature 100(2)
_diffrn_measured_fraction_theta_full 0.974
_diffrn_measured_fraction_theta_max 0.907
_diffrn_measurement_device_type 'CCD area detector'
_diffrn_measurement_method 'phi and omega scans'
_diffrn_radiation_monochromator graphite
_diffrn_radiation_source 'sealed tube'
_diffrn_radiation_type MoK\a
_diffrn_radiation_wavelength 0.71073
_diffrn_reflns_av_R_equivalents 0.0334
_diffrn_reflns_av_unetI/netI 0.0663
_diffrn_reflns_Laue_measured_fraction_full 0.974
_diffrn_reflns_Laue_measured_fraction_max 0.907
_diffrn_reflns_limit_h_max 14
_diffrn_reflns_limit_h_min -14
_diffrn_reflns_limit_k_max 15
_diffrn_reflns_limit_k_min -13
_diffrn_reflns_limit_l_max 15
_diffrn_reflns_limit_l_min -15
_diffrn_reflns_number 8983
_diffrn_reflns_point_group_measured_fraction_full 0.974
_diffrn_reflns_point_group_measured_fraction_max 0.907
_diffrn_reflns_theta_full 25.242
_diffrn_reflns_theta_max 27.697
_diffrn_reflns_theta_min 1.778
_exptl_absorpt_coefficient_mu 0.837
_exptl_absorpt_correction_T_max 1
_exptl_absorpt_correction_T_min 0.532095
_exptl_absorpt_correction_type empirical
_exptl_absorpt_process_details 'SADABS v2.10 BRUKER 2001'
_exptl_crystal_colour orange
_exptl_crystal_density_diffrn 1.551
_exptl_crystal_description block
_exptl_crystal_F_000 700
_exptl_crystal_size_max 0.22
_exptl_crystal_size_mid 0.20
_exptl_crystal_size_min 0.12
_refine_diff_density_max 1.328
_refine_diff_density_min -1.762
_refine_diff_density_rms 0.137
_refine_ls_extinction_method none
_refine_ls_goodness_of_fit_ref 1.109
_refine_ls_hydrogen_treatment mixed
_refine_ls_matrix_type full
_refine_ls_number_parameters 411
_refine_ls_number_reflns 6178
_refine_ls_number_restraints 2
_refine_ls_restrained_S_all 1.109
_refine_ls_R_factor_all 0.1175
_refine_ls_R_factor_gt 0.0926
_refine_ls_shift/su_max 0.000
_refine_ls_shift/su_mean 0.000
_refine_ls_structure_factor_coef Fsqd
_refine_ls_weighting_details 'w=1/[\s^2^(Fo^2^)+(0.1220P)^2^+5.5718P] where P=(Fo^2^+2Fc^2^)/3'
_refine_ls_weighting_scheme calc
_refine_ls_wR_factor_gt 0.2364
_refine_ls_wR_factor_ref 0.2655
_reflns_Friedel_coverage 0.000
_reflns_number_gt 4594
_reflns_number_total 6178
_reflns_threshold_expression 'I > 2\s(I)'
_cod_data_source_file ja6b08593_si_004.cif
_cod_data_source_block opl5p61_ClO4_2
_cod_depositor_comments 'Adding full bibliography for 4125287--4125291.cif.'
_cod_database_code 4125288
_shelx_shelxl_version_number 2014/7
_shelx_space_group_comment
;
The symmetry employed for this shelxl refinement is uniquely defined
by the following loop, which should always be used as a source of
symmetry information in preference to the above space-group names.
They are only intended as comments.
;

loop_
_space_group_symop_operation_xyz
'x, y, z'
'-x, -y, -z'

loop_
_atom_site_label
_atom_site_type_symbol
_atom_site_fract_x
_atom_site_fract_y
_atom_site_fract_z
_atom_site_U_iso_or_equiv
_atom_site_adp_type
_atom_site_occupancy
_atom_site_site_symmetry_order
_atom_site_calc_flag
_atom_site_refinement_flags_posn
_atom_site_refinement_flags_adp
_atom_site_refinement_flags_occupancy
_atom_site_disorder_assembly
_atom_site_disorder_group
Co1 Co 0.26771(7) 0.13654(6) 0.30880(7) 0.0302(2) Uani 1 1 d . . . . .
C1 C 0.0431(5) 0.0023(5) 0.2224(5) 0.0345(12) Uani 1 1 d . . . . .
N1 N 0.1507(4) 0.0193(4) 0.1899(4) 0.0304(9) Uani 1 1 d . . . . .
N2 N 0.3629(4) 0.0959(4) 0.1657(5) 0.0368(11) Uani 1 1 d . . . . .
H2 H 0.4402 0.0811 0.1913 0.044 Uiso 1 1 calc R U . . .
C2 C -0.0468(5) -0.0832(6) 0.1361(6) 0.0417(14) Uani 1 1 d . . . . .
H2A H -0.1236 -0.0948 0.1583 0.050 Uiso 1 1 calc R U . . .
N3 N 0.1376(4) 0.1825(4) 0.4168(4) 0.0333(10) Uani 1 1 d . . . . .
H3A H 0.1643 0.1886 0.4996 0.040 Uiso 1 1 calc R U . . .
C3 C -0.0207(6) -0.1517(6) 0.0156(6) 0.0448(15) Uani 1 1 d . . . . .
H3 H -0.0812 -0.2103 -0.0456 0.054 Uiso 1 1 calc R U . . .
C4 C 0.0897(6) -0.1369(5) -0.0172(6) 0.0414(14) Uani 1 1 d . . . . .
H4 H 0.1066 -0.1851 -0.0997 0.050 Uiso 1 1 calc R U . . .
N4 N 0.3052(4) -0.0001(4) 0.3589(4) 0.0354(11) Uani 1 1 d . . . . .
N5 N 0.3852(4) 0.2596(4) 0.4316(4) 0.0324(10) Uani 1 1 d . . . . .
C5 C 0.1766(5) -0.0492(5) 0.0739(5) 0.0350(12) Uani 1 1 d . . . . .
C6 C 0.3028(6) -0.0270(6) 0.0600(6) 0.0441(15) Uani 1 1 d . . . . .
H6A H 0.3128 -0.0222 -0.0195 0.053 Uiso 1 1 calc R U . . .
H6B H 0.3385 -0.0997 0.0585 0.053 Uiso 1 1 calc R U . . .
C7 C 0.3844(6) 0.2051(5) 0.1311(6) 0.0376(13) Uani 1 1 d . . . . .
H7A H 0.3800 0.1717 0.0398 0.045 Uiso 1 1 calc R U . . .
H7B H 0.4632 0.2559 0.1671 0.045 Uiso 1 1 calc R U . . .
Cl1 Cl 0.31628(15) 0.21886(15) 0.72535(14) 0.0440(4) Uani 1 1 d . . . . .
O1 O 0.4322(4) 0.1927(5) 0.7001(5) 0.0581(13) Uani 1 1 d . . . . .
O2 O 0.3067(5) 0.2608(5) 0.8553(4) 0.0527(12) Uani 1 1 d . . . . .
O4 O 0.2919(5) 0.3167(6) 0.6912(5) 0.0646(15) Uani 1 1 d . . . . .
O3 O 0.2336(5) 0.1060(5) 0.6547(5) 0.0648(15) Uani 1 1 d . . . . .
N1S N -0.0332(6) 0.2252(6) 0.6347(6) 0.0516(14) Uani 1 1 d . . . . .
C19 C 0.5219(7) 0.4418(6) 0.6182(6) 0.0478(16) Uani 1 1 d . . . . .
H19A H 0.5984 0.4590 0.5917 0.072 Uiso 1 1 calc R U . . .
H19B H 0.5314 0.4154 0.6847 0.072 Uiso 1 1 calc R U . . .
H19C H 0.4868 0.5199 0.6487 0.072 Uiso 1 1 calc R U . . .
C18 C 0.4461(5) 0.3394(5) 0.5132(5) 0.0351(12) Uani 1 1 d . . . . .
C17 C 0.3255(6) -0.1651(6) 0.4453(6) 0.0433(14) Uani 1 1 d . . . . .
H17A H 0.3038 -0.2524 0.3786 0.065 Uiso 1 1 calc R U . . .
H17B H 0.2741 -0.1529 0.5109 0.065 Uiso 1 1 calc R U . . .
H17C H 0.4066 -0.1522 0.4795 0.065 Uiso 1 1 calc R U . . .
C16 C 0.3136(5) -0.0728(5) 0.3961(5) 0.0343(12) Uani 1 1 d . . . . .
C15 C 0.0363(5) 0.0747(6) 0.3595(6) 0.0381(13) Uani 1 1 d . . . . .
H15A H -0.0376 0.1095 0.3736 0.046 Uiso 1 1 calc R U . . .
H15B H 0.0369 0.0158 0.3989 0.046 Uiso 1 1 calc R U . . .
C14 C 0.1095(6) 0.3116(6) 0.4359(6) 0.0403(14) Uani 1 1 d . . . . .
H14A H 0.1476 0.3789 0.5171 0.048 Uiso 1 1 calc R U . . .
H14B H 0.0242 0.3098 0.4351 0.048 Uiso 1 1 calc R U . . .
C13 C 0.2699(5) 0.3882(5) 0.1530(5) 0.0363(12) Uani 1 1 d . . . . .
H13 H 0.3099 0.4058 0.0931 0.044 Uiso 1 1 calc R U . . .
C12 C 0.1878(5) 0.4612(6) 0.2142(6) 0.0406(14) Uani 1 1 d . . . . .
H12 H 0.1705 0.5277 0.1943 0.049 Uiso 1 1 calc R U . . .
C11 C 0.1301(6) 0.4390(6) 0.3046(6) 0.0413(14) Uani 1 1 d . . . . .
H11 H 0.0749 0.4909 0.3467 0.050 Uiso 1 1 calc R U . . .
C10 C 0.1534(5) 0.3414(5) 0.3324(5) 0.0350(12) Uani 1 1 d . . . . .
C9 C 0.2324(5) 0.2670(5) 0.2686(5) 0.0329(12) Uani 1 1 d . . . . .
C8 C 0.2933(5) 0.2883(5) 0.1802(5) 0.0316(11) Uani 1 1 d . . . . .
C1S C 0.0107(6) 0.3027(7) 0.7269(7) 0.0472(15) Uani 1 1 d . . . . .
C2S C 0.0659(7) 0.4029(8) 0.8462(7) 0.062(2) Uani 1 1 d . . . . .
H2SA H 0.1326 0.3750 0.8736 0.094 Uiso 1 1 calc R U . . .
H2SB H 0.0093 0.4195 0.9075 0.094 Uiso 1 1 calc R U . . .
H2SC H 0.0928 0.4817 0.8379 0.094 Uiso 1 1 calc R U . . .
Cl2 Cl 0.25273(15) 0.69019(15) 0.68855(14) 0.0434(4) Uani 1 1 d . . . . .
O5 O 0.2249(5) 0.8120(6) 0.7043(7) 0.0730(17) Uani 1 1 d . . . . .
O6 O 0.1475(7) 0.6075(8) 0.6787(13) 0.084(3) Uani 0.735(10) 1 d . . P A 1
O7 O 0.3173(9) 0.6282(10) 0.5885(9) 0.080(3) Uani 0.735(10) 1 d . . P A 1
O8 O 0.3189(9) 0.7153(8) 0.8018(8) 0.081(3) Uani 0.735(10) 1 d . . P A 1
O6' O 0.199(3) 0.631(3) 0.758(3) 0.084(9) Uani 0.265(10) 1 d . . P A 2
O7' O 0.203(2) 0.625(3) 0.559(2) 0.080(3) Uani 0.265(10) 1 d . . P A 2
O8' O 0.3679(14) 0.693(2) 0.694(3) 0.065(8) Uani 0.265(10) 1 d . . P A 2
C1T C 0.6957(7) 0.3482(7) -0.0485(7) 0.0503(16) Uani 1 1 d . . . . .
N1T N 0.7727(7) 0.3133(6) -0.1032(7) 0.0649(18) Uani 1 1 d . . . . .
C2T C 0.6005(8) 0.3927(8) 0.0206(9) 0.072(2) Uani 1 1 d . . . . .
H2TA H 0.6080 0.4859 0.0499 0.086 Uiso 1 1 calc R U . . .
H2TB H 0.6014 0.3726 0.0919 0.086 Uiso 1 1 calc R U . . .
H2TC H 0.5267 0.3503 -0.0326 0.086 Uiso 1 1 calc R U . . .
O1W O 0.5642(5) -0.0024(5) 0.1976(5) 0.0568(13) Uani 1 1 d D . . . .
H1W H 0.559(8) -0.070(2) 0.226(3) 0.085 Uiso 1 1 d D U . . .
H2W H 0.626(3) 0.073(3) 0.227(8) 0.085 Uiso 1 1 d D U . . .

loop_
_atom_site_aniso_label
_atom_site_aniso_U_11
_atom_site_aniso_U_22
_atom_site_aniso_U_33
_atom_site_aniso_U_23
_atom_site_aniso_U_13
_atom_site_aniso_U_12
Co1 0.0401(4) 0.0238(4) 0.0190(4) 0.0052(3) 0.0007(3) -0.0041(3)
C1 0.044(3) 0.029(3) 0.027(3) 0.013(2) 0.003(2) -0.005(2)
N1 0.040(2) 0.022(2) 0.024(2) 0.0091(17) -0.0013(19) -0.0057(18)
N2 0.044(3) 0.026(2) 0.033(3) 0.009(2) 0.001(2) -0.0060(19)
C2 0.039(3) 0.043(3) 0.042(4) 0.021(3) 0.001(3) -0.004(3)
N3 0.044(3) 0.027(2) 0.021(2) 0.0082(18) -0.002(2) -0.0073(19)
C3 0.057(4) 0.033(3) 0.035(4) 0.013(3) -0.013(3) -0.013(3)
C4 0.061(4) 0.027(3) 0.022(3) 0.004(2) -0.007(3) -0.009(3)
N4 0.047(3) 0.025(2) 0.025(3) 0.0047(19) 0.003(2) -0.004(2)
N5 0.045(3) 0.028(2) 0.023(2) 0.0115(19) 0.001(2) 0.002(2)
C5 0.048(3) 0.025(2) 0.025(3) 0.007(2) -0.002(2) -0.003(2)
C6 0.062(4) 0.031(3) 0.031(3) 0.007(2) 0.011(3) 0.000(3)
C7 0.049(3) 0.030(3) 0.030(3) 0.012(2) 0.010(3) -0.002(2)
Cl1 0.0538(9) 0.0457(8) 0.0298(8) 0.0151(6) 0.0077(6) 0.0043(7)
O1 0.050(3) 0.071(3) 0.063(4) 0.036(3) 0.014(2) 0.017(2)
O2 0.071(3) 0.050(3) 0.028(3) 0.012(2) 0.006(2) 0.000(2)
O4 0.085(4) 0.074(4) 0.058(4) 0.044(3) 0.023(3) 0.032(3)
O3 0.064(3) 0.056(3) 0.044(3) -0.002(2) 0.002(3) -0.006(3)
N1S 0.064(4) 0.050(3) 0.035(3) 0.014(3) 0.006(3) 0.004(3)
C19 0.065(4) 0.028(3) 0.033(4) 0.004(2) -0.017(3) -0.010(3)
C18 0.047(3) 0.027(3) 0.028(3) 0.012(2) 0.000(3) -0.002(2)
C17 0.057(4) 0.040(3) 0.039(4) 0.024(3) 0.004(3) 0.006(3)
C16 0.043(3) 0.026(3) 0.029(3) 0.009(2) 0.001(2) 0.001(2)
C15 0.042(3) 0.037(3) 0.029(3) 0.012(2) 0.003(2) -0.006(2)
C14 0.052(3) 0.032(3) 0.037(4) 0.015(3) 0.012(3) 0.006(3)
C13 0.045(3) 0.031(3) 0.023(3) 0.008(2) -0.003(2) -0.008(2)
C12 0.046(3) 0.037(3) 0.037(4) 0.017(3) -0.006(3) -0.001(3)
C11 0.050(3) 0.034(3) 0.036(4) 0.013(3) 0.003(3) 0.004(3)
C10 0.040(3) 0.033(3) 0.026(3) 0.009(2) 0.000(2) -0.003(2)
C9 0.038(3) 0.034(3) 0.014(3) 0.002(2) 0.001(2) -0.007(2)
C8 0.037(3) 0.028(3) 0.023(3) 0.007(2) 0.001(2) -0.004(2)
C1S 0.054(4) 0.048(4) 0.038(4) 0.017(3) 0.009(3) 0.009(3)
C2S 0.063(5) 0.061(5) 0.040(4) 0.001(3) 0.000(4) 0.012(4)
Cl2 0.0536(9) 0.0409(8) 0.0311(8) 0.0123(6) 0.0056(6) 0.0052(6)
O5 0.068(4) 0.060(3) 0.108(5) 0.051(4) 0.011(3) 0.017(3)
O6 0.048(5) 0.047(4) 0.136(10) 0.025(5) 0.009(5) -0.005(3)
O7 0.088(6) 0.091(6) 0.054(5) 0.021(4) 0.033(5) 0.029(5)
O8 0.117(8) 0.067(5) 0.046(5) 0.014(4) -0.034(5) 0.027(5)
O6' 0.09(2) 0.09(2) 0.10(2) 0.08(2) 0.006(17) 0.007(16)
O7' 0.088(6) 0.091(6) 0.054(5) 0.021(4) 0.033(5) 0.029(5)
O8' 0.021(8) 0.058(12) 0.12(2) 0.041(14) 0.018(10) 0.012(8)
C1T 0.066(5) 0.038(3) 0.044(4) 0.021(3) 0.004(3) -0.009(3)
N1T 0.095(5) 0.047(3) 0.055(4) 0.025(3) 0.016(4) 0.006(3)
C2T 0.080(6) 0.058(5) 0.084(7) 0.039(5) 0.017(5) 0.005(4)
O1W 0.062(3) 0.053(3) 0.056(3) 0.025(3) 0.004(3) 0.006(2)

loop_
_atom_type_symbol
_atom_type_description
_atom_type_scat_dispersion_real
_atom_type_scat_dispersion_imag
_atom_type_scat_source
C C 0.0033 0.0016 'International Tables Vol C Tables 4.2.6.8 and 6.1.1.4'
H H 0.0000 0.0000 'International Tables Vol C Tables 4.2.6.8 and 6.1.1.4'
N N 0.0061 0.0033 'International Tables Vol C Tables 4.2.6.8 and 6.1.1.4'
O O 0.0106 0.0060 'International Tables Vol C Tables 4.2.6.8 and 6.1.1.4'
Cl Cl 0.1484 0.1585 'International Tables Vol C Tables 4.2.6.8 and 6.1.1.4'
Co Co 0.3494 0.9721 'International Tables Vol C Tables 4.2.6.8 and 6.1.1.4'

loop_
_geom_angle_atom_site_label_1
_geom_angle_atom_site_label_2
_geom_angle_atom_site_label_3
_geom_angle
N1 Co1 C9 90.5(2)
N1 Co1 N5 178.62(19)
C9 Co1 N5 88.4(2)
N1 Co1 N2 84.0(2)
C9 Co1 N2 83.7(2)
N5 Co1 N2 96.7(2)
N1 Co1 N3 84.3(2)
C9 Co1 N3 83.7(2)
N5 Co1 N3 94.7(2)
N2 Co1 N3 162.7(2)
N1 Co1 N4 90.73(19)
C9 Co1 N4 177.9(2)
N5 Co1 N4 90.31(19)
N2 Co1 N4 98.1(2)
N3 Co1 N4 94.75(19)
N1 C1 C2 120.9(5)
N1 C1 C15 113.2(5)
C2 C1 C15 125.7(5)
C1 N1 C5 121.6(5)
C1 N1 Co1 119.1(4)
C5 N1 Co1 119.2(4)
C7 N2 C6 112.8(5)
C7 N2 Co1 111.5(4)
C6 N2 Co1 108.5(4)
C7 N2 H2 108.0
C6 N2 H2 108.0
Co1 N2 H2 108.0
C1 C2 C3 117.4(6)
C1 C2 H2A 121.3
C3 C2 H2A 121.3
C15 N3 C14 113.9(5)
C15 N3 Co1 107.8(3)
C14 N3 Co1 110.7(3)
C15 N3 H3A 108.1
C14 N3 H3A 108.1
Co1 N3 H3A 108.1
C4 C3 C2 121.9(6)
C4 C3 H3 119.1
C2 C3 H3 119.1
C3 C4 C5 118.0(6)
C3 C4 H4 121.0
C5 C4 H4 121.0
C16 N4 Co1 170.6(5)
C18 N5 Co1 172.3(5)
N1 C5 C4 120.2(6)
N1 C5 C6 113.4(5)
C4 C5 C6 126.3(6)
C5 C6 N2 110.2(5)
C5 C6 H6A 109.6
N2 C6 H6A 109.6
C5 C6 H6B 109.6
N2 C6 H6B 109.6
H6A C6 H6B 108.1
N2 C7 C8 108.4(5)
N2 C7 H7A 110.0
C8 C7 H7A 110.0
N2 C7 H7B 110.0
C8 C7 H7B 110.0
H7A C7 H7B 108.4
O3 Cl1 O4 108.1(4)
O3 Cl1 O2 110.2(3)
O4 Cl1 O2 109.2(3)
O3 Cl1 O1 109.6(3)
O4 Cl1 O1 110.4(3)
O2 Cl1 O1 109.3(3)
C18 C19 H19A 109.5
C18 C19 H19B 109.5
H19A C19 H19B 109.5
C18 C19 H19C 109.5
H19A C19 H19C 109.5
H19B C19 H19C 109.5
N5 C18 C19 179.0(7)
C16 C17 H17A 109.5
C16 C17 H17B 109.5
H17A C17 H17B 109.5
C16 C17 H17C 109.5
H17A C17 H17C 109.5
H17B C17 H17C 109.5
N4 C16 C17 179.3(7)
N3 C15 C1 110.1(5)
N3 C15 H15A 109.7
C1 C15 H15A 109.7
N3 C15 H15B 109.7
C1 C15 H15B 109.7
H15A C15 H15B 108.2
N3 C14 C10 108.8(5)
N3 C14 H14A 109.9
C10 C14 H14A 109.9
N3 C14 H14B 109.9
C10 C14 H14B 109.9
H14A C14 H14B 108.3
C12 C13 C8 119.4(6)
C12 C13 H13 120.3
C8 C13 H13 120.3
C13 C12 C11 121.3(6)
C13 C12 H12 119.3
C11 C12 H12 119.3
C10 C11 C12 119.6(6)
C10 C11 H11 120.2
C12 C11 H11 120.2
C9 C10 C11 118.7(6)
C9 C10 C14 113.9(5)
C11 C10 C14 127.2(6)
C10 C9 C8 123.2(6)
C10 C9 Co1 119.0(4)
C8 C9 Co1 117.7(4)
C9 C8 C13 117.8(5)
C9 C8 C7 114.8(5)
C13 C8 C7 127.3(5)
N1S C1S C2S 179.3(8)
C1S C2S H2SA 109.5
C1S C2S H2SB 109.5
H2SA C2S H2SB 109.5
C1S C2S H2SC 109.5
H2SA C2S H2SC 109.5
H2SB C2S H2SC 109.5
O8' Cl2 O6' 112.0(16)
O7 Cl2 O6 110.0(6)
O7 Cl2 O8 108.8(6)
O6 Cl2 O8 106.9(8)
O8' Cl2 O5 111.0(9)
O6' Cl2 O5 118.9(13)
O7 Cl2 O5 116.5(5)
O6 Cl2 O5 108.6(5)
O8 Cl2 O5 105.7(4)
O8' Cl2 O7' 109.1(16)
O6' Cl2 O7' 110.9(18)
O5 Cl2 O7' 93.2(11)
N1T C1T C2T 179.4(10)
C1T C2T H2TA 109.5
C1T C2T H2TB 109.5
H2TA C2T H2TB 109.5
C1T C2T H2TC 109.5
H2TA C2T H2TC 109.5
H2TB C2T H2TC 109.5
H1W O1W H2W 125(7)

loop_
_geom_bond_atom_site_label_1
_geom_bond_atom_site_label_2
_geom_bond_distance
Co1 N1 1.852(5)
Co1 C9 1.876(6)
Co1 N5 1.897(5)
Co1 N2 1.997(5)
Co1 N3 2.008(5)
Co1 N4 2.026(5)
C1 N1 1.340(7)
C1 C2 1.382(8)
C1 C15 1.504(8)
N1 C5 1.346(7)
N2 C7 1.498(7)
N2 C6 1.502(7)
N2 H2 1.0000
C2 C3 1.390(10)
C2 H2A 0.9500
N3 C15 1.496(7)
N3 C14 1.511(7)
N3 H3A 1.0000
C3 C4 1.367(10)
C3 H3 0.9500
C4 C5 1.393(8)
C4 H4 0.9500
N4 C16 1.130(7)
N5 C18 1.147(7)
C5 C6 1.484(9)
C6 H6A 0.9900
C6 H6B 0.9900
C7 C8 1.501(8)
C7 H7A 0.9900
C7 H7B 0.9900
Cl1 O3 1.420(5)
Cl1 O4 1.428(5)
Cl1 O2 1.435(5)
Cl1 O1 1.438(5)
N1S C1S 1.131(9)
C19 C18 1.460(8)
C19 H19A 0.9800
C19 H19B 0.9800
C19 H19C 0.9800
C17 C16 1.454(8)
C17 H17A 0.9800
C17 H17B 0.9800
C17 H17C 0.9800
C15 H15A 0.9900
C15 H15B 0.9900
C14 C10 1.515(8)
C14 H14A 0.9900
C14 H14B 0.9900
C13 C12 1.385(9)
C13 C8 1.398(8)
C13 H13 0.9500
C12 C11 1.395(9)
C12 H12 0.9500
C11 C10 1.376(8)
C11 H11 0.9500
C10 C9 1.373(8)
C9 C8 1.388(8)
C1S C2S 1.456(10)
C2S H2SA 0.9800
C2S H2SB 0.9800
C2S H2SC 0.9800
Cl2 O8' 1.334(16)
Cl2 O6' 1.41(2)
Cl2 O7 1.415(8)
Cl2 O6 1.419(8)
Cl2 O8 1.430(7)
Cl2 O5 1.438(5)
Cl2 O7' 1.46(3)
C1T N1T 1.147(10)
C1T C2T 1.429(12)
C2T H2TA 0.9800
C2T H2TB 0.9800
C2T H2TC 0.9800
O1W H1W 0.9800(10)
O1W H2W 0.9800(11)

loop_
_geom_torsion_atom_site_label_1
_geom_torsion_atom_site_label_2
_geom_torsion_atom_site_label_3
_geom_torsion_atom_site_label_4
_geom_torsion
C2 C1 N1 C5 -2.7(8)
C15 C1 N1 C5 172.2(5)
C2 C1 N1 Co1 179.3(4)
C15 C1 N1 Co1 -5.9(6)
C9 Co1 N1 C1 -90.8(4)
N2 Co1 N1 C1 -174.4(4)
N3 Co1 N1 C1 -7.3(4)
N4 Co1 N1 C1 87.4(4)
C9 Co1 N1 C5 91.1(4)
N2 Co1 N1 C5 7.4(4)
N3 Co1 N1 C5 174.6(4)
N4 Co1 N1 C5 -90.7(4)
N1 C1 C2 C3 1.0(9)
C15 C1 C2 C3 -173.2(6)
C1 C2 C3 C4 0.7(9)
C2 C3 C4 C5 -0.8(9)
C1 N1 C5 C4 2.6(8)
Co1 N1 C5 C4 -179.4(4)
C1 N1 C5 C6 -173.4(5)
Co1 N1 C5 C6 4.6(6)
C3 C4 C5 N1 -0.8(9)
C3 C4 C5 C6 174.6(6)
N1 C5 C6 N2 -18.6(7)
C4 C5 C6 N2 165.7(5)
C7 N2 C6 C5 -101.1(6)
Co1 N2 C6 C5 23.0(6)
C6 N2 C7 C8 101.3(6)
Co1 N2 C7 C8 -21.0(6)
C14 N3 C15 C1 98.6(6)
Co1 N3 C15 C1 -24.7(5)
N1 C1 C15 N3 20.7(7)
C2 C1 C15 N3 -164.7(5)
C15 N3 C14 C10 -100.5(6)
Co1 N3 C14 C10 21.2(6)
C8 C13 C12 C11 1.5(9)
C13 C12 C11 C10 -1.0(9)
C12 C11 C10 C9 -0.9(9)
C12 C11 C10 C14 173.2(6)
N3 C14 C10 C9 -16.4(7)
N3 C14 C10 C11 169.2(6)
C11 C10 C9 C8 2.5(9)
C14 C10 C9 C8 -172.4(5)
C11 C10 C9 Co1 178.4(4)
C14 C10 C9 Co1 3.6(7)
N1 Co1 C9 C10 91.6(5)
N5 Co1 C9 C10 -87.5(5)
N2 Co1 C9 C10 175.5(5)
N3 Co1 C9 C10 7.3(4)
N1 Co1 C9 C8 -92.2(4)
N5 Co1 C9 C8 88.6(4)
N2 Co1 C9 C8 -8.3(4)
N3 Co1 C9 C8 -176.5(5)
C10 C9 C8 C13 -2.0(8)
Co1 C9 C8 C13 -178.0(4)
C10 C9 C8 C7 173.8(5)
Co1 C9 C8 C7 -2.2(7)
C12 C13 C8 C9 0.0(8)
C12 C13 C8 C7 -175.3(6)
N2 C7 C8 C9 15.4(7)
N2 C7 C8 C13 -169.3(5)
